data_4306871
loop_
_publ_author_name
'Deng-Ke Cao'
'Jing Xiao'
'Jian-Wei Tong'
'Yi-Zhi Li'
'Li-Min Zheng'

_publ_section_title
;
Metal Phosphonates Based on Bis(benzimidazol-2-ylmethyl)imino
Methylenephosphonate: From Discrete Dimer to Two-Dimensional Network
Containing Metallomacrocycles
;
_journal_name_full 'Inorganic Chemistry'
_journal_page_first 428
_journal_page_last 436
_journal_paper_doi 10.1021/ic060990a
_journal_volume 46
_journal_year 2007
_chemical_formula_moiety 'C34 H36 Mn2 N10 O8 P2, 2(H2 O)'
_chemical_formula_sum 'C34 H40 Mn2 N10 O10 P2'
_chemical_formula_weight 920.58
_chemical_name_systematic
; 
 ? 
;
_space_group_IT_number 14
_symmetry_cell_setting monoclinic
_symmetry_space_group_name_Hall '-P 2ybc'
_symmetry_space_group_name_H-M 'P 1 21/c 1'
_atom_sites_solution_hydrogens geom
_atom_sites_solution_primary direct
_atom_sites_solution_secondary difmap
_audit_creation_method SHELXL-97
_cell_angle_alpha 90.00
_cell_angle_beta 116.516(11)
_cell_angle_gamma 90.00
_cell_formula_units_Z 2
_cell_length_a 12.962(2)
_cell_length_b 10.0892(17)
_cell_length_c 16.049(2)
_cell_measurement_reflns_used 597
_cell_measurement_temperature 293(2)
_cell_measurement_theta_max 21.36
_cell_measurement_theta_min 2.63
_cell_volume 1878.1(5)
_computing_cell_refinement SMART
_computing_data_collection 'SMART (Bruker, 2000)'
_computing_data_reduction 'SAINT (Bruker, 2000)'
_computing_molecular_graphics SHELXTL
_computing_publication_material SHELXTL
_computing_structure_refinement SHELXTL
_computing_structure_solution 'SHELXTL (Bruker, 2000)'
_diffrn_ambient_temperature 293(2)
_diffrn_measured_fraction_theta_full 0.989
_diffrn_measured_fraction_theta_max 0.989
_diffrn_measurement_device_type 'Bruker Smart Aepex CCD area detector'
_diffrn_measurement_method 'phi and omega scans'
_diffrn_radiation_monochromator graphite
_diffrn_radiation_source 'fine-focus sealed tube'
_diffrn_radiation_type MoK\a
_diffrn_radiation_wavelength 0.71073
_diffrn_reflns_av_R_equivalents 0.0343
_diffrn_reflns_av_sigmaI/netI 0.0431
_diffrn_reflns_limit_h_max 15
_diffrn_reflns_limit_h_min -13
_diffrn_reflns_limit_k_max 12
_diffrn_reflns_limit_k_min -12
_diffrn_reflns_limit_l_max 19
_diffrn_reflns_limit_l_min -18
_diffrn_reflns_number 9527
_diffrn_reflns_theta_full 26.00
_diffrn_reflns_theta_max 26.00
_diffrn_reflns_theta_min 2.47
_exptl_absorpt_coefficient_mu 0.830
_exptl_absorpt_correction_T_max 0.811
_exptl_absorpt_correction_T_min 0.776
_exptl_absorpt_correction_type multi-scan
_exptl_absorpt_process_details 'SADABS, Bruker(2000)'
_exptl_crystal_colour 'light yellow'
_exptl_crystal_density_diffrn 1.628
_exptl_crystal_density_method 'not measured'
_exptl_crystal_description block
_exptl_crystal_F_000 948
_exptl_crystal_size_max 0.1
_exptl_crystal_size_mid 0.04
_exptl_crystal_size_min 0.04
_refine_diff_density_max 0.258
_refine_diff_density_min -0.455
_refine_diff_density_rms 0.064
_refine_ls_extinction_method none
_refine_ls_goodness_of_fit_ref 1.122
_refine_ls_hydrogen_treatment constr
_refine_ls_matrix_type full
_refine_ls_number_parameters 262
_refine_ls_number_reflns 3662
_refine_ls_number_restraints 0
_refine_ls_restrained_S_all 1.122
_refine_ls_R_factor_all 0.0709
_refine_ls_R_factor_gt 0.0515
_refine_ls_shift/su_max 0.000
_refine_ls_shift/su_mean 0.000
_refine_ls_structure_factor_coef Fsqd
_refine_ls_weighting_details 'calc w=1/[\s^2^(Fo^2^)+(0.0374P)^2^+1.9484P] where P=(Fo^2^+2Fc^2^)/3'
_refine_ls_weighting_scheme calc
_refine_ls_wR_factor_gt 0.1032
_refine_ls_wR_factor_ref 0.1078
_reflns_number_gt 2981
_reflns_number_total 3662
_reflns_threshold_expression >2sigma(I)
_cod_data_source_file ic060990asi20060604_051747_1.cif
_cod_data_source_block Mn2{[(C7H5N2)CH2]2NCH2PO3}2(H2O)2.2H2O
_cod_depositor_comments
;
The following automatic conversions were performed:
'_symmetry_cell_setting' value 'Monoclinic' changed to 'monoclinic'
according to '/home/saulius/struct/CIF-dictionaries/cif_core.dic'
dictionary named 'cif_core.dic' version 2.4.1 from 2010-06-29.

Automatic conversion script
Id: cif_fix_enum 1527 2010-12-29 10:47:43Z saulius 
;
_cod_database_code 4306871

loop_
_symmetry_equiv_pos_as_xyz
'x, y, z'
'-x, y+1/2, -z+1/2'
'-x, -y, -z'
'x, -y-1/2, z-1/2'

loop_
_atom_site_label
_atom_site_type_symbol
_atom_site_fract_x
_atom_site_fract_y
_atom_site_fract_z
_atom_site_U_iso_or_equiv
_atom_site_adp_type
_atom_site_occupancy
_atom_site_symmetry_multiplicity
_atom_site_calc_flag
_atom_site_refinement_flags
_atom_site_disorder_assembly
_atom_site_disorder_group
Mn1 Mn 0.45945(4) 0.64995(5) 1.01998(3) 0.03217(15) Uani 1 1 d . . .
C1 C 0.2635(3) 0.6614(3) 0.8029(2) 0.0302(7) Uani 1 1 d . . .
H1A H 0.2242 0.7001 0.7412 0.036 Uiso 1 1 calc R . .
H1B H 0.2060 0.6175 0.8162 0.036 Uiso 1 1 calc R . .
C2 C 0.3794(3) 0.8647(3) 0.8425(2) 0.0334(7) Uani 1 1 d . . .
H2B H 0.3530 0.9534 0.8464 0.040 Uiso 1 1 calc R . .
H2C H 0.3631 0.8486 0.7782 0.040 Uiso 1 1 calc R . .
C3 C 0.2317(3) 0.8282(3) 0.8962(2) 0.0352(8) Uani 1 1 d . . .
H3C H 0.1599 0.8431 0.8409 0.042 Uiso 1 1 calc R . .
H3D H 0.2599 0.9129 0.9265 0.042 Uiso 1 1 calc R . .
C4 C 0.5051(3) 0.8561(3) 0.9020(2) 0.0333(7) Uani 1 1 d . . .
C5 C 0.6913(3) 0.8923(3) 0.9521(2) 0.0354(8) Uani 1 1 d . . .
C6 C 0.7996(3) 0.9319(3) 0.9681(2) 0.0363(8) Uani 1 1 d . . .
H6A H 0.8114 0.9851 0.9258 0.044 Uiso 1 1 d R . .
C7 C 0.8907(3) 0.8895(4) 1.0489(3) 0.0406(8) Uani 1 1 d . . .
H7A H 0.9656 0.9112 1.0604 0.049 Uiso 1 1 calc R . .
C8 C 0.8719(3) 0.8135(4) 1.1145(2) 0.0387(8) Uani 1 1 d . . .
H8A H 0.9345 0.7895 1.1700 0.046 Uiso 1 1 calc R . .
C9 C 0.7635(3) 0.7742(4) 1.0985(2) 0.0353(8) Uani 1 1 d . . .
H9A H 0.7517 0.7221 1.1412 0.042 Uiso 1 1 calc R . .
C10 C 0.6726(3) 0.8145(3) 1.0165(2) 0.0333(7) Uani 1 1 d . . .
C11 C 0.2122(3) 0.7361(3) 0.9610(2) 0.0299(7) Uani 1 1 d . . .
C12 C 0.1328(3) 0.6396(3) 1.0411(2) 0.0311(7) Uani 1 1 d . . .
C13 C 0.0676(3) 0.5991(4) 1.0850(3) 0.0436(9) Uani 1 1 d . . .
H13A H 0.0004 0.6433 1.0759 0.052 Uiso 1 1 calc R . .
C14 C 0.1064(3) 0.4901(4) 1.1427(3) 0.0430(9) Uani 1 1 d . . .
H14A H 0.0615 0.4559 1.1695 0.052 Uiso 1 1 calc R . .
C15 C 0.2115(3) 0.4304(4) 1.1619(2) 0.0440(9) Uani 1 1 d . . .
H15A H 0.2362 0.3585 1.2024 0.053 Uiso 1 1 calc R . .
C16 C 0.2794(3) 0.4754(4) 1.1222(2) 0.0388(8) Uani 1 1 d . . .
H16A H 0.3495 0.4354 1.1347 0.047 Uiso 1 1 calc R . .
C17 C 0.2387(3) 0.5831(3) 1.0628(2) 0.0322(7) Uani 1 1 d . . .
N1 N 0.3164(2) 0.7682(3) 0.87079(19) 0.0348(6) Uani 1 1 d . . .
N2 N 0.5550(2) 0.7927(3) 0.98235(19) 0.0343(6) Uani 1 1 d . . .
N3 N 0.5838(2) 0.9171(3) 0.88129(19) 0.0341(6) Uani 1 1 d . . .
H3B H 0.5690 0.9633 0.8322 0.041 Uiso 1 1 calc R . .
N4 N 0.2879(2) 0.6457(3) 1.01174(17) 0.0293(6) Uani 1 1 d . . .
N5 N 0.1176(2) 0.7346(3) 0.97504(19) 0.0322(6) Uani 1 1 d . . .
H5A H 0.0579 0.7842 0.9475 0.039 Uiso 1 1 calc R . .
O1 O 0.44110(19) 0.5134(2) 0.90731(16) 0.0353(5) Uani 1 1 d . . .
O2 O 0.2967(2) 0.4166(2) 0.75379(16) 0.0375(6) Uani 1 1 d . . .
O3 O 0.43387(19) 0.5950(2) 0.75571(15) 0.0309(5) Uani 1 1 d . . .
O1W O 0.5223(2) 0.7553(2) 1.15919(16) 0.0403(6) Uani 1 1 d . . .
H1WA H 0.5686 0.7050 1.2021 0.048 Uiso 1 1 d R . .
H1WC H 0.4651 0.7737 1.1696 0.048 Uiso 1 1 d R . .
O2W O 0.9328(2) 0.8719(3) 0.82155(19) 0.0520(7) Uani 1 1 d . . .
H2WB H 0.8911 0.8159 0.7809 0.062 Uiso 1 1 d R . .
H2WC H 0.8919 0.9135 0.8421 0.062 Uiso 1 1 d R . .
P1 P 0.36554(8) 0.53811(9) 0.80228(6) 0.0316(2) Uani 1 1 d . . .

loop_
_atom_site_aniso_label
_atom_site_aniso_U_11
_atom_site_aniso_U_22
_atom_site_aniso_U_33
_atom_site_aniso_U_23
_atom_site_aniso_U_13
_atom_site_aniso_U_12
Mn1 0.0329(3) 0.0306(3) 0.0297(3) 0.0016(2) 0.0109(2) 0.0025(2)
C1 0.0288(16) 0.0303(17) 0.0310(17) 0.0029(14) 0.0129(14) 0.0049(14)
C2 0.0430(19) 0.0306(18) 0.0315(17) 0.0108(14) 0.0210(15) 0.0059(15)
C3 0.0373(18) 0.0337(19) 0.0392(19) -0.0007(15) 0.0211(16) 0.0079(15)
C4 0.0362(18) 0.0305(17) 0.0330(17) -0.0006(14) 0.0153(15) 0.0013(15)
C5 0.0370(19) 0.0369(19) 0.0359(18) -0.0084(15) 0.0195(16) -0.0063(15)
C6 0.049(2) 0.0320(18) 0.0374(19) -0.0100(15) 0.0277(17) -0.0113(16)
C7 0.042(2) 0.041(2) 0.046(2) -0.0137(17) 0.0252(18) -0.0096(16)
C8 0.0396(19) 0.038(2) 0.0351(19) 0.0013(15) 0.0135(16) 0.0012(16)
C9 0.0373(18) 0.042(2) 0.0287(17) 0.0048(15) 0.0165(15) -0.0027(15)
C10 0.0371(18) 0.0327(18) 0.0321(17) -0.0036(14) 0.0173(15) -0.0028(14)
C11 0.0278(16) 0.0319(17) 0.0320(17) -0.0043(14) 0.0150(14) 0.0019(13)
C12 0.0334(17) 0.0310(17) 0.0295(16) -0.0076(14) 0.0145(14) -0.0028(14)
C13 0.049(2) 0.051(2) 0.045(2) -0.0158(18) 0.0333(19) -0.0060(18)
C14 0.048(2) 0.052(2) 0.039(2) -0.0032(17) 0.0277(18) -0.0156(18)
C15 0.042(2) 0.049(2) 0.0322(18) 0.0083(17) 0.0081(16) -0.0104(18)
C16 0.0330(18) 0.045(2) 0.0361(19) 0.0024(16) 0.0138(16) -0.0061(16)
C17 0.0307(17) 0.0340(18) 0.0301(17) -0.0030(14) 0.0119(14) -0.0046(14)
N1 0.0317(15) 0.0390(17) 0.0350(15) -0.0004(13) 0.0161(13) 0.0024(12)
N2 0.0322(15) 0.0359(16) 0.0347(15) 0.0018(13) 0.0147(13) 0.0006(12)
N3 0.0394(16) 0.0283(15) 0.0361(15) 0.0064(12) 0.0183(13) 0.0022(13)
N4 0.0348(14) 0.0302(14) 0.0262(13) -0.0004(11) 0.0166(12) 0.0053(12)
N5 0.0296(14) 0.0305(15) 0.0409(16) -0.0010(12) 0.0197(13) 0.0046(11)
O1 0.0310(12) 0.0319(13) 0.0343(12) -0.0010(10) 0.0068(10) 0.0069(10)
O2 0.0347(13) 0.0337(13) 0.0365(13) -0.0011(10) 0.0091(11) -0.0041(10)
O3 0.0371(12) 0.0273(11) 0.0305(12) 0.0008(9) 0.0170(10) 0.0028(10)
O1W 0.0433(14) 0.0439(14) 0.0313(12) -0.0014(11) 0.0146(11) 0.0134(12)
O2W 0.0401(15) 0.0508(17) 0.0552(16) -0.0096(13) 0.0124(13) 0.0055(13)
P1 0.0340(5) 0.0298(5) 0.0278(4) 0.0015(3) 0.0110(4) 0.0033(4)

loop_
_atom_type_symbol
_atom_type_description
_atom_type_scat_dispersion_real
_atom_type_scat_dispersion_imag
_atom_type_scat_source
C C 0.0033 0.0016 'International Tables Vol C Tables 4.2.6.8 and 6.1.1.4'
H H 0.0000 0.0000 'International Tables Vol C Tables 4.2.6.8 and 6.1.1.4'
N N 0.0061 0.0033 'International Tables Vol C Tables 4.2.6.8 and 6.1.1.4'
O O 0.0106 0.0060 'International Tables Vol C Tables 4.2.6.8 and 6.1.1.4'
P P 0.1023 0.0942 'International Tables Vol C Tables 4.2.6.8 and 6.1.1.4'
Mn Mn 0.3368 0.7283 'International Tables Vol C Tables 4.2.6.8 and 6.1.1.4'

loop_
_geom_angle_atom_site_label_1
_geom_angle_atom_site_label_2
_geom_angle_atom_site_label_3
_geom_angle
_geom_angle_site_symmetry_1
_geom_angle_site_symmetry_3
_geom_angle_publ_flag
O1 Mn1 N2 113.22(10) 3_667 . ?
O1 Mn1 N4 112.16(10) 3_667 . ?
N2 Mn1 N4 134.30(10) . . ?
O1 Mn1 O1 77.25(10) 3_667 . ?
N2 Mn1 O1 93.04(10) . . ?
N4 Mn1 O1 101.88(9) . . ?
O1 Mn1 O1W 87.64(9) 3_667 . ?
N2 Mn1 O1W 87.95(10) . . ?
N4 Mn1 O1W 88.68(9) . . ?
O1 Mn1 O1W 163.96(9) . . ?
O1 Mn1 N1 152.89(9) 3_667 . ?
N2 Mn1 N1 72.23(10) . . ?
N4 Mn1 N1 70.10(9) . . ?
O1 Mn1 N1 75.93(9) . . ?
O1W Mn1 N1 119.42(9) . . ?
N1 C1 P1 114.0(2) . . ?
N1 C1 H1A 108.8 . . ?
P1 C1 H1A 108.8 . . ?
N1 C1 H1B 108.8 . . ?
P1 C1 H1B 108.8 . . ?
H1A C1 H1B 107.7 . . ?
N1 C2 C4 111.5(3) . . ?
N1 C2 H2B 109.3 . . ?
C4 C2 H2B 109.3 . . ?
N1 C2 H2C 109.3 . . ?
C4 C2 H2C 109.3 . . ?
H2B C2 H2C 108.0 . . ?
N1 C3 C11 108.5(3) . . ?
N1 C3 H3C 110.0 . . ?
C11 C3 H3C 110.0 . . ?
N1 C3 H3D 110.0 . . ?
C11 C3 H3D 110.0 . . ?
H3C C3 H3D 108.4 . . ?
N2 C4 N3 111.5(3) . . ?
N2 C4 C2 125.2(3) . . ?
N3 C4 C2 123.3(3) . . ?
C6 C5 N3 132.8(3) . . ?
C6 C5 C10 121.7(3) . . ?
N3 C5 C10 105.5(3) . . ?
C5 C6 C7 117.6(3) . . ?
C5 C6 H6A 121.3 . . ?
C7 C6 H6A 121.0 . . ?
C6 C7 C8 120.7(3) . . ?
C6 C7 H7A 119.6 . . ?
C8 C7 H7A 119.6 . . ?
C9 C8 C7 121.5(3) . . ?
C9 C8 H8A 119.2 . . ?
C7 C8 H8A 119.2 . . ?
C8 C9 C10 117.6(3) . . ?
C8 C9 H9A 121.2 . . ?
C10 C9 H9A 121.2 . . ?
C9 C10 N2 130.6(3) . . ?
C9 C10 C5 120.8(3) . . ?
N2 C10 C5 108.5(3) . . ?
N4 C11 N5 111.8(3) . . ?
N4 C11 C3 123.2(3) . . ?
N5 C11 C3 125.0(3) . . ?
N5 C12 C17 105.5(3) . . ?
N5 C12 C13 133.5(3) . . ?
C17 C12 C13 121.0(3) . . ?
C14 C13 C12 117.1(3) . . ?
C14 C13 H13A 121.5 . . ?
C12 C13 H13A 121.5 . . ?
C13 C14 C15 121.4(3) . . ?
C13 C14 H14A 119.3 . . ?
C15 C14 H14A 119.3 . . ?
C16 C15 C14 121.4(4) . . ?
C16 C15 H15A 119.3 . . ?
C14 C15 H15A 119.3 . . ?
C15 C16 C17 116.9(3) . . ?
C15 C16 H16A 121.6 . . ?
C17 C16 H16A 121.6 . . ?
C12 C17 C16 121.9(3) . . ?
C12 C17 N4 109.2(3) . . ?
C16 C17 N4 128.8(3) . . ?
C3 N1 C1 110.5(3) . . ?
C3 N1 C2 113.7(3) . . ?
C1 N1 C2 113.4(3) . . ?
C3 N1 Mn1 104.51(19) . . ?
C1 N1 Mn1 104.76(19) . . ?
C2 N1 Mn1 109.08(19) . . ?
C4 N2 C10 106.3(3) . . ?
C4 N2 Mn1 120.4(2) . . ?
C10 N2 Mn1 131.5(2) . . ?
C4 N3 C5 108.2(3) . . ?
C4 N3 H3B 125.9 . . ?
C5 N3 H3B 125.9 . . ?
C11 N4 C17 105.5(3) . . ?
C11 N4 Mn1 118.9(2) . . ?
C17 N4 Mn1 134.3(2) . . ?
C11 N5 C12 108.0(3) . . ?
C11 N5 H5A 126.0 . . ?
C12 N5 H5A 126.0 . . ?
P1 O1 Mn1 131.78(14) . 3_667 ?
P1 O1 Mn1 125.39(13) . . ?
Mn1 O1 Mn1 102.75(10) 3_667 . ?
Mn1 O1W H1WA 109.4 . . ?
Mn1 O1W H1WC 109.6 . . ?
H1WA O1W H1WC 109.5 . . ?
H2WB O2W H2WC 109.5 . . ?
O3 P1 O2 113.37(13) . . ?
O3 P1 O1 112.11(13) . . ?
O2 P1 O1 111.83(13) . . ?
O3 P1 C1 109.41(14) . . ?
O2 P1 C1 107.11(15) . . ?
O1 P1 C1 102.28(14) . . ?

loop_
_geom_bond_atom_site_label_1
_geom_bond_atom_site_label_2
_geom_bond_distance
_geom_bond_site_symmetry_2
_geom_bond_publ_flag
Mn1 O1 2.097(2) 3_667 ?
Mn1 N2 2.154(3) . ?
Mn1 N4 2.169(3) . ?
Mn1 O1 2.200(2) . ?
Mn1 O1W 2.271(2) . ?
Mn1 N1 2.575(3) . ?
C1 N1 1.467(4) . ?
C1 P1 1.819(3) . ?
C1 H1A 0.9700 . ?
C1 H1B 0.9700 . ?
C2 N1 1.467(4) . ?
C2 C4 1.479(5) . ?
C2 H2B 0.9700 . ?
C2 H2C 0.9700 . ?
C3 N1 1.463(4) . ?
C3 C11 1.497(5) . ?
C3 H3C 0.9700 . ?
C3 H3D 0.9700 . ?
C4 N2 1.321(4) . ?
C4 N3 1.353(4) . ?
C5 C6 1.369(5) . ?
C5 N3 1.371(4) . ?
C5 C10 1.403(5) . ?
C6 C7 1.376(5) . ?
C6 H6A 0.9300 . ?
C7 C8 1.409(5) . ?
C7 H7A 0.9300 . ?
C8 C9 1.368(5) . ?
C8 H8A 0.9300 . ?
C9 C10 1.379(5) . ?
C9 H9A 0.9300 . ?
C10 N2 1.388(4) . ?
C11 N4 1.321(4) . ?
C11 N5 1.343(4) . ?
C12 N5 1.377(4) . ?
C12 C17 1.379(5) . ?
C12 C13 1.382(5) . ?
C13 C14 1.380(6) . ?
C13 H13A 0.9300 . ?
C14 C15 1.393(6) . ?
C14 H14A 0.9300 . ?
C15 C16 1.373(5) . ?
C15 H15A 0.9300 . ?
C16 C17 1.385(5) . ?
C16 H16A 0.9300 . ?
C17 N4 1.394(4) . ?
N3 H3B 0.8600 . ?
N5 H5A 0.8600 . ?
O1 P1 1.545(2) . ?
O1 Mn1 2.097(2) 3_667 ?
O2 P1 1.511(2) . ?
O3 P1 1.504(2) . ?
O1W H1WA 0.8501 . ?
O1W H1WC 0.8501 . ?
O2W H2WB 0.8499 . ?
O2W H2WC 0.8501 . ?

loop_
_geom_hbond_atom_site_label_D
_geom_hbond_atom_site_label_H
_geom_hbond_atom_site_label_A
_geom_hbond_distance_DH
_geom_hbond_distance_HA
_geom_hbond_distance_DA
_geom_hbond_angle_DHA
_geom_hbond_site_symmetry_A
O1W H1WC O3 0.85 2.08 2.754(3) 135.7 4_576
O1W H1WA O2 0.85 1.99 2.744(3) 147.9 3_667
N5 H5A O2W 0.86 2.14 2.908(4) 148.7 1_455
O2W H2WC O2 0.85 2.23 2.703(3) 114.8 2_656
N3 H3B O3 0.86 1.93 2.767(3) 165.5 2_656

loop_
_geom_torsion_atom_site_label_1
_geom_torsion_atom_site_label_2
_geom_torsion_atom_site_label_3
_geom_torsion_atom_site_label_4
_geom_torsion
_geom_torsion_site_symmetry_1
_geom_torsion_site_symmetry_2
_geom_torsion_site_symmetry_3
_geom_torsion_site_symmetry_4
_geom_torsion_publ_flag
N1 C2 C4 N2 -14.0(5) . . . . ?
N1 C2 C4 N3 168.1(3) . . . . ?
N3 C5 C6 C7 178.9(4) . . . . ?
C10 C5 C6 C7 1.8(5) . . . . ?
C5 C6 C7 C8 -3.0(5) . . . . ?
C6 C7 C8 C9 3.0(5) . . . . ?
C7 C8 C9 C10 -1.7(5) . . . . ?
C8 C9 C10 N2 -178.7(4) . . . . ?
C8 C9 C10 C5 0.4(5) . . . . ?
C6 C5 C10 C9 -0.5(5) . . . . ?
N3 C5 C10 C9 -178.4(3) . . . . ?
C6 C5 C10 N2 178.8(3) . . . . ?
N3 C5 C10 N2 0.9(4) . . . . ?
N1 C3 C11 N4 22.8(4) . . . . ?
N1 C3 C11 N5 -157.2(3) . . . . ?
N5 C12 C13 C14 174.2(3) . . . . ?
C17 C12 C13 C14 -7.3(5) . . . . ?
C12 C13 C14 C15 5.1(5) . . . . ?
C13 C14 C15 C16 -1.6(6) . . . . ?
C14 C15 C16 C17 0.3(5) . . . . ?
N5 C12 C17 C16 -174.8(3) . . . . ?
C13 C12 C17 C16 6.3(5) . . . . ?
N5 C12 C17 N4 1.3(4) . . . . ?
C13 C12 C17 N4 -177.5(3) . . . . ?
C15 C16 C17 C12 -2.6(5) . . . . ?
C15 C16 C17 N4 -177.9(3) . . . . ?
C11 C3 N1 C1 75.7(3) . . . . ?
C11 C3 N1 C2 -155.3(3) . . . . ?
C11 C3 N1 Mn1 -36.5(3) . . . . ?
P1 C1 N1 C3 -155.8(2) . . . . ?
P1 C1 N1 C2 75.1(3) . . . . ?
P1 C1 N1 Mn1 -43.7(2) . . . . ?
C4 C2 N1 C3 121.5(3) . . . . ?
C4 C2 N1 C1 -111.1(3) . . . . ?
C4 C2 N1 Mn1 5.3(3) . . . . ?
O1 Mn1 N1 C3 132.6(2) 3_667 . . . ?
N2 Mn1 N1 C3 -121.0(2) . . . . ?
N4 Mn1 N1 C3 32.6(2) . . . . ?
O1 Mn1 N1 C3 141.1(2) . . . . ?
O1W Mn1 N1 C3 -44.0(2) . . . . ?
O1 Mn1 N1 C1 16.3(3) 3_667 . . . ?
N2 Mn1 N1 C1 122.7(2) . . . . ?
N4 Mn1 N1 C1 -83.7(2) . . . . ?
O1 Mn1 N1 C1 24.76(18) . . . . ?
O1W Mn1 N1 C1 -160.26(18) . . . . ?
O1 Mn1 N1 C2 -105.5(3) 3_667 . . . ?
N2 Mn1 N1 C2 0.9(2) . . . . ?
N4 Mn1 N1 C2 154.6(2) . . . . ?
O1 Mn1 N1 C2 -97.0(2) . . . . ?
O1W Mn1 N1 C2 78.0(2) . . . . ?
N3 C4 N2 C10 0.7(4) . . . . ?
C2 C4 N2 C10 -177.4(3) . . . . ?
N3 C4 N2 Mn1 -165.7(2) . . . . ?
C2 C4 N2 Mn1 16.2(5) . . . . ?
C9 C10 N2 C4 178.2(4) . . . . ?
C5 C10 N2 C4 -1.0(4) . . . . ?
C9 C10 N2 Mn1 -17.5(6) . . . . ?
C5 C10 N2 Mn1 163.3(2) . . . . ?
O1 Mn1 N2 C4 143.3(2) 3_667 . . . ?
N4 Mn1 N2 C4 -44.0(3) . . . . ?
O1 Mn1 N2 C4 65.9(3) . . . . ?
O1W Mn1 N2 C4 -130.1(3) . . . . ?
N1 Mn1 N2 C4 -8.3(2) . . . . ?
O1 Mn1 N2 C10 -19.2(3) 3_667 . . . ?
N4 Mn1 N2 C10 153.5(3) . . . . ?
O1 Mn1 N2 C10 -96.6(3) . . . . ?
O1W Mn1 N2 C10 67.4(3) . . . . ?
N1 Mn1 N2 C10 -170.8(3) . . . . ?
N2 C4 N3 C5 -0.1(4) . . . . ?
C2 C4 N3 C5 178.1(3) . . . . ?
C6 C5 N3 C4 -178.0(4) . . . . ?
C10 C5 N3 C4 -0.5(4) . . . . ?
N5 C11 N4 C17 -0.9(4) . . . . ?
C3 C11 N4 C17 179.1(3) . . . . ?
N5 C11 N4 Mn1 -169.6(2) . . . . ?
C3 C11 N4 Mn1 10.4(4) . . . . ?
C12 C17 N4 C11 -0.3(4) . . . . ?
C16 C17 N4 C11 175.5(3) . . . . ?
C12 C17 N4 Mn1 165.8(2) . . . . ?
C16 C17 N4 Mn1 -18.4(5) . . . . ?
O1 Mn1 N4 C11 -174.2(2) 3_667 . . . ?
N2 Mn1 N4 C11 13.1(3) . . . . ?
O1 Mn1 N4 C11 -93.2(2) . . . . ?
O1W Mn1 N4 C11 98.9(2) . . . . ?
N1 Mn1 N4 C11 -23.1(2) . . . . ?
O1 Mn1 N4 C17 21.1(3) 3_667 . . . ?
N2 Mn1 N4 C17 -151.6(3) . . . . ?
O1 Mn1 N4 C17 102.0(3) . . . . ?
O1W Mn1 N4 C17 -65.8(3) . . . . ?
N1 Mn1 N4 C17 172.1(3) . . . . ?
N4 C11 N5 C12 1.8(4) . . . . ?
C3 C11 N5 C12 -178.2(3) . . . . ?
C17 C12 N5 C11 -1.9(4) . . . . ?
C13 C12 N5 C11 176.8(4) . . . . ?
O1 Mn1 O1 P1 177.0(2) 3_667 . . . ?
N2 Mn1 O1 P1 -69.85(18) . . . . ?
N4 Mn1 O1 P1 66.69(18) . . . . ?
O1W Mn1 O1 P1 -163.0(3) . . . . ?
N1 Mn1 O1 P1 0.98(16) . . . . ?
O1 Mn1 O1 Mn1 0.0 3_667 . . 3_667 ?
N2 Mn1 O1 Mn1 113.12(11) . . . 3_667 ?
N4 Mn1 O1 Mn1 -110.34(11) . . . 3_667 ?
O1W Mn1 O1 Mn1 20.0(4) . . . 3_667 ?
N1 Mn1 O1 Mn1 -176.05(12) . . . 3_667 ?
Mn1 O1 P1 O3 -87.8(2) 3_667 . . . ?
Mn1 O1 P1 O3 96.08(17) . . . . ?
Mn1 O1 P1 O2 40.8(2) 3_667 . . . ?
Mn1 O1 P1 O2 -135.33(16) . . . . ?
Mn1 O1 P1 C1 155.09(19) 3_667 . . . ?
Mn1 O1 P1 C1 -21.0(2) . . . . ?
N1 C1 P1 O3 -74.5(3) . . . . ?
N1 C1 P1 O2 162.2(2) . . . . ?
N1 C1 P1 O1 44.5(3) . . . . ?
